data_4085672
loop_
_publ_author_name
'Kameo, Hajime'
'Kawamoto, Tatsuya'
'Bourissou, Didier'
'Sakaki, Shigeyoshi'
'Nakazawa, Hiroshi'

_publ_section_title
;
 Evaluation of the \s-Donation from Group 11 Metals (Cu, Ag, Au) to
 Silane, Germane, and Stannane Based on the Experimental/Theoretical
 Systematic Approach
;
_journal_issue 8
_journal_name_full Organometallics
_journal_page_first 1440
_journal_paper_doi 10.1021/om501159v
_journal_volume 34
_journal_year 2015
_chemical_formula_moiety 'C54 H42 Au Cl F Ge P3, 3(C H2 Cl2)'
_chemical_formula_sum 'C57 H48 Au Cl7 F Ge P3'
_chemical_formula_weight 1362.57
_space_group_IT_number 2
_symmetry_cell_setting triclinic
_symmetry_Int_Tables_number 2
_symmetry_space_group_name_Hall '-P 1'
_symmetry_space_group_name_H-M 'P -1'
_cell_angle_alpha 111.6445(10)
_cell_angle_beta 109.469(2)
_cell_angle_gamma 94.2665(11)
_cell_formula_units_Z 2
_cell_length_a 12.7513(9)
_cell_length_b 15.6768(9)
_cell_length_c 16.1112(12)
_cell_measurement_reflns_used 6990
_cell_measurement_temperature 200(2)
_cell_measurement_theta_max 27.4816
_cell_measurement_theta_min 2.1477
_cell_volume 2749.9(3)
_computing_cell_refinement 'CrystalClear (Rigaku Inc., 2007)'
_computing_data_collection 'CrystalClear (Rigaku Inc., 2007)'
_computing_data_reduction 'CrystalClear (Rigaku Inc., 2007)'
_computing_molecular_graphics 'Ortep-3 for Windows (Farrugia, 1997)'
_computing_publication_material SHELXL97
_computing_structure_refinement 'SHELXL-97 (Sheldrick, 1997)'
_computing_structure_solution 'SIR97 (Altomare <i>et al.</i>,  1999)'
_diffrn_ambient_temperature 200(2)
_diffrn_detector_area_resol_mean 7.32
_diffrn_measured_fraction_theta_full 0.989
_diffrn_measured_fraction_theta_max 0.962
_diffrn_measurement_details
;
scan:
    Number of images: 600
               Slice: -80.0000 - 100.0000
         Image width: 0.3000
            Exp time: 4.0000
       Rotation axis: Phi
               Omega: 0.0000
                 Chi: 0.0000
                 Phi: 0.0000
                 XTD: 55.0188
              2theta: 25.2353
scan:
    Number of images: 200
               Slice: -15.0000 - 45.0000
         Image width: 0.3000
            Exp time: 4.0000
       Rotation axis: Omega
               Omega: 0.0000
                 Chi: 90.0000
                 Phi: 0.0000
                 XTD: 55.0188
              2theta: 25.2353
scan:
    Number of images: 200
               Slice: -15.0000 - 45.0000
         Image width: 0.3000
            Exp time: 4.0000
       Rotation axis: Omega
               Omega: 0.0000
                 Chi: 90.0000
                 Phi: 90.0000
                 XTD: 55.0188
              2theta: 25.2353
scan:
    Number of images: 200
               Slice: -15.0000 - 45.0000
         Image width: 0.3000
            Exp time: 4.0000
       Rotation axis: Omega
               Omega: 0.0000
                 Chi: 90.0000
                 Phi: 180.0000
                 XTD: 55.0188
              2theta: 25.2353
scan:
    Number of images: 200
               Slice: -15.0000 - 45.0000
         Image width: 0.3000
            Exp time: 4.0000
       Rotation axis: Omega
               Omega: 0.0000
                 Chi: 90.0000
                 Phi: 270.0000
                 XTD: 55.0188
              2theta: 25.2353
scan:
    Number of images: 190
               Slice: -15.0000 - 42.0000
         Image width: 0.3000
            Exp time: 4.0000
       Rotation axis: Omega
               Omega: 0.0000
                 Chi: 45.0000
                 Phi: 0.0000
                 XTD: 55.0188
              2theta: 25.2353
scan:
    Number of images: 190
               Slice: -15.0000 - 42.0000
         Image width: 0.3000
            Exp time: 4.0000
       Rotation axis: Omega
               Omega: 0.0000
                 Chi: 45.0000
                 Phi: 90.0000
                 XTD: 55.0188
              2theta: 25.2353
scan:
    Number of images: 190
               Slice: -15.0000 - 42.0000
         Image width: 0.3000
            Exp time: 4.0000
       Rotation axis: Omega
               Omega: 0.0000
                 Chi: 45.0000
                 Phi: 180.0000
                 XTD: 55.0188
              2theta: 25.2353
scan:
    Number of images: 190
               Slice: -15.0000 - 42.0000
         Image width: 0.3000
            Exp time: 4.0000
       Rotation axis: Omega
               Omega: 0.0000
                 Chi: 45.0000
                 Phi: 270.0000
                 XTD: 55.0188
              2theta: 25.2353

;
_diffrn_measurement_device 'Mercury CCD (2x2 bin mode)'
_diffrn_measurement_device_details 'AFC7: Eulerian 3-circle'
_diffrn_measurement_device_type 'Rigaku/MSC Mercury CCD'
_diffrn_measurement_method '\w and \f'
_diffrn_radiation_detector CCD
_diffrn_radiation_monochromator 'Graphite Monochromator'
_diffrn_radiation_source 'Rotating Anode'
_diffrn_radiation_type MoK\a
_diffrn_radiation_wavelength 0.71070
_diffrn_reflns_av_R_equivalents 0.0326
_diffrn_reflns_av_sigmaI/netI 0.0435
_diffrn_reflns_limit_h_max 16
_diffrn_reflns_limit_h_min -10
_diffrn_reflns_limit_k_max 20
_diffrn_reflns_limit_k_min -19
_diffrn_reflns_limit_l_max 17
_diffrn_reflns_limit_l_min -20
_diffrn_reflns_number 31672
_diffrn_reflns_reduction_process 'Lp corrections applied'
_diffrn_reflns_theta_full 25.00
_diffrn_reflns_theta_max 27.50
_diffrn_reflns_theta_min 2.43
_diffrn_source_current 200.0000
_diffrn_source_power 10.0000
_diffrn_source_voltage 50.0000
_exptl_absorpt_coefficient_mu 3.680
_exptl_absorpt_correction_T_max 0.8374
_exptl_absorpt_correction_T_min 0.3207
_exptl_absorpt_correction_type multi-scan
_exptl_absorpt_process_details 'REQAB (Rigaku, 1998)'
_exptl_crystal_colour Colorless
_exptl_crystal_density_diffrn 1.646
_exptl_crystal_density_method 'not measured'
_exptl_crystal_description Platelet
_exptl_crystal_F_000 1348
_exptl_crystal_preparation 'mounted on the CryoLoop with Palaton oil and placed in N2 stream at 200(2) K'
_exptl_crystal_size_max 0.40
_exptl_crystal_size_mid 0.10
_exptl_crystal_size_min 0.05
_refine_diff_density_max 1.624
_refine_diff_density_min -1.251
_refine_diff_density_rms 0.117
_refine_ls_extinction_method none
_refine_ls_goodness_of_fit_ref 1.067
_refine_ls_hydrogen_treatment constr
_refine_ls_matrix_type full
_refine_ls_number_parameters 650
_refine_ls_number_reflns 12145
_refine_ls_number_restraints 1
_refine_ls_restrained_S_all 1.068
_refine_ls_R_factor_all 0.0438
_refine_ls_R_factor_gt 0.0386
_refine_ls_shift/su_max 0.003
_refine_ls_shift/su_mean 0.000
_refine_ls_structure_factor_coef Fsqd
_refine_ls_weighting_details 'calc w=1/[\s^2^(Fo^2^)+(0.0335P)^2^+5.3170P] where P=(Fo^2^+2Fc^2^)/3'
_refine_ls_weighting_scheme calc
_refine_ls_wR_factor_gt 0.0816
_refine_ls_wR_factor_ref 0.0851
_reflns_number_gt 11072
_reflns_number_total 12145
_reflns_threshold_expression >2sigma(I)
_cod_data_source_file om501159v_si_001.cif
_cod_data_source_block 9
_cod_depositor_comments
;
The following automatic conversions were performed:

'_exptl_absorpt_correction_type' value 'Multi-scan' changed to
'multi-scan' according to
/usr/data/users/saulius/crontab/automatic-downloads/rss-feeds/ACS/lib/dictionaries/cif_core.dic
dictionary named 'cif_core.dic' version 2.4.2 from 2011-04-26.

Automatic conversion script
Id: cif_fix_values 3143 2015-03-26 13:38:13Z robertas 

 Adding full bibliography for 4085667--4085675.cif.
;
_cod_original_sg_symbol_H-M P-1
_cod_database_code 4085672

loop_
_symmetry_equiv_pos_as_xyz
'x, y, z'
'-x, -y, -z'

loop_
_atom_site_label
_atom_site_type_symbol
_atom_site_fract_x
_atom_site_fract_y
_atom_site_fract_z
_atom_site_U_iso_or_equiv
_atom_site_adp_type
_atom_site_occupancy
_atom_site_symmetry_multiplicity
_atom_site_calc_flag
_atom_site_refinement_flags
_atom_site_disorder_assembly
_atom_site_disorder_group
Au1 Au 0.812090(11) 0.867196(11) 0.650254(11) 0.01976(5) Uani 1 1 d . . .
Cl1 Cl 0.77319(9) 1.03709(8) 0.68494(9) 0.0312(2) Uani 1 1 d . . .
Ge1 Ge 0.83668(3) 0.65682(3) 0.58938(3) 0.02170(9) Uani 1 1 d . . .
F1 F 0.8536(2) 0.53807(18) 0.5564(2) 0.0340(6) Uani 1 1 d . . .
P1 P 1.00089(8) 0.88092(7) 0.75371(7) 0.0184(2) Uani 1 1 d . . .
C1 C 0.9925(3) 0.7101(3) 0.6102(3) 0.0226(8) Uani 1 1 d . . .
C2 C 1.0359(3) 0.6498(3) 0.5480(3) 0.0282(9) Uani 1 1 d . . .
H2A H 0.9924 0.5878 0.5045 0.034 Uiso 1 1 calc R . .
C3 C 1.1422(4) 0.6795(3) 0.5491(3) 0.0323(10) Uani 1 1 d . . .
H3A H 1.1702 0.6382 0.5056 0.039 Uiso 1 1 calc R . .
C4 C 1.2063(3) 0.7681(4) 0.6128(3) 0.0327(10) Uani 1 1 d . . .
H4A H 1.2782 0.7885 0.6125 0.039 Uiso 1 1 calc R . .
C5 C 1.1672(3) 0.8286(3) 0.6781(3) 0.0264(9) Uani 1 1 d . . .
H5A H 1.2138 0.8889 0.7242 0.032 Uiso 1 1 calc R . .
C6 C 1.0592(3) 0.8005(3) 0.6757(3) 0.0219(8) Uani 1 1 d . . .
C7 C 1.0219(3) 0.8431(3) 0.8513(3) 0.0212(8) Uani 1 1 d . . .
C8 C 1.0904(4) 0.7821(3) 0.8666(3) 0.0317(10) Uani 1 1 d . . .
H8A H 1.1280 0.7566 0.8242 0.038 Uiso 1 1 calc R . .
C9 C 1.1054(4) 0.7570(4) 0.9437(4) 0.0390(11) Uani 1 1 d . . .
H9A H 1.1524 0.7144 0.9532 0.047 Uiso 1 1 calc R . .
C10 C 1.0521(4) 0.7941(4) 1.0058(4) 0.0389(11) Uani 1 1 d . . .
H10A H 1.0630 0.7780 1.0590 0.047 Uiso 1 1 calc R . .
C11 C 0.9832(4) 0.8542(4) 0.9907(4) 0.0416(12) Uani 1 1 d . . .
H11A H 0.9458 0.8793 1.0334 0.050 Uiso 1 1 calc R . .
C12 C 0.9672(4) 0.8788(3) 0.9144(3) 0.0319(10) Uani 1 1 d . . .
H12A H 0.9186 0.9203 0.9047 0.038 Uiso 1 1 calc R . .
C13 C 1.1019(3) 0.9944(3) 0.8147(3) 0.0213(8) Uani 1 1 d . . .
C14 C 1.2026(3) 1.0135(3) 0.8939(3) 0.0271(9) Uani 1 1 d . . .
H14A H 1.2209 0.9662 0.9163 0.033 Uiso 1 1 calc R . .
C15 C 1.2767(3) 1.1017(3) 0.9405(3) 0.0303(10) Uani 1 1 d . . .
H15A H 1.3455 1.1145 0.9945 0.036 Uiso 1 1 calc R . .
C16 C 1.2503(4) 1.1706(3) 0.9083(3) 0.0331(10) Uani 1 1 d . . .
H16A H 1.3013 1.2306 0.9401 0.040 Uiso 1 1 calc R . .
C17 C 1.1505(4) 1.1529(3) 0.8305(3) 0.0311(10) Uani 1 1 d . . .
H17A H 1.1326 1.2010 0.8093 0.037 Uiso 1 1 calc R . .
C18 C 1.0757(3) 1.0647(3) 0.7827(3) 0.0249(9) Uani 1 1 d . . .
H18A H 1.0071 1.0525 0.7287 0.030 Uiso 1 1 calc R . .
P2 P 0.78042(8) 0.81315(7) 0.48303(7) 0.0198(2) Uani 1 1 d . . .
C19 C 0.7147(3) 0.6313(3) 0.4640(3) 0.0234(8) Uani 1 1 d . . .
C20 C 0.6468(4) 0.5393(3) 0.4148(3) 0.0329(10) Uani 1 1 d . . .
H20A H 0.6633 0.4952 0.4422 0.039 Uiso 1 1 calc R . .
C21 C 0.5562(4) 0.5120(4) 0.3267(4) 0.0410(12) Uani 1 1 d . . .
H21A H 0.5097 0.4501 0.2950 0.049 Uiso 1 1 calc R . .
C22 C 0.5333(4) 0.5743(4) 0.2850(4) 0.0442(13) Uani 1 1 d . . .
H22A H 0.4710 0.5554 0.2246 0.053 Uiso 1 1 calc R . .
C23 C 0.6010(4) 0.6650(4) 0.3308(3) 0.0347(10) Uani 1 1 d . . .
H23A H 0.5856 0.7076 0.3012 0.042 Uiso 1 1 calc R . .
C24 C 0.6919(3) 0.6939(3) 0.4204(3) 0.0236(8) Uani 1 1 d . . .
C25 C 0.8989(3) 0.8025(3) 0.4428(3) 0.0233(8) Uani 1 1 d . . .
C26 C 0.8952(3) 0.7240(3) 0.3641(3) 0.0296(10) Uani 1 1 d . . .
H26A H 0.8336 0.6705 0.3338 0.036 Uiso 1 1 calc R . .
C27 C 0.9815(4) 0.7237(4) 0.3296(4) 0.0359(11) Uani 1 1 d . . .
H27A H 0.9795 0.6695 0.2764 0.043 Uiso 1 1 calc R . .
C28 C 1.0698(4) 0.8013(4) 0.3718(4) 0.0354(11) Uani 1 1 d . . .
H28A H 1.1270 0.8014 0.3463 0.042 Uiso 1 1 calc R . .
C29 C 1.0757(4) 0.8789(4) 0.4512(4) 0.0363(11) Uani 1 1 d . . .
H29A H 1.1371 0.9324 0.4807 0.044 Uiso 1 1 calc R . .
C30 C 0.9910(3) 0.8785(3) 0.4880(3) 0.0285(9) Uani 1 1 d . . .
H30A H 0.9967 0.9308 0.5445 0.034 Uiso 1 1 calc R . .
C31 C 0.6997(3) 0.8761(3) 0.4188(3) 0.0222(8) Uani 1 1 d . . .
C32 C 0.7208(4) 0.8910(3) 0.3453(3) 0.0286(9) Uani 1 1 d . . .
H32A H 0.7832 0.8715 0.3297 0.034 Uiso 1 1 calc R . .
C33 C 0.6513(4) 0.9343(4) 0.2948(4) 0.0390(11) Uani 1 1 d . . .
H33A H 0.6668 0.9453 0.2455 0.047 Uiso 1 1 calc R . .
C34 C 0.5592(4) 0.9613(4) 0.3165(4) 0.0382(11) Uani 1 1 d . . .
H34A H 0.5109 0.9901 0.2812 0.046 Uiso 1 1 calc R . .
C35 C 0.5373(4) 0.9465(4) 0.3894(3) 0.0365(11) Uani 1 1 d . . .
H35A H 0.4734 0.9641 0.4034 0.044 Uiso 1 1 calc R . .
C36 C 0.6088(3) 0.9059(3) 0.4419(3) 0.0282(9) Uani 1 1 d . . .
H36A H 0.5957 0.8983 0.4937 0.034 Uiso 1 1 calc R . .
P3 P 0.66711(8) 0.80139(7) 0.68489(8) 0.0199(2) Uani 1 1 d . . .
C37 C 0.7900(3) 0.6615(3) 0.6960(3) 0.0220(8) Uani 1 1 d . . .
C38 C 0.8326(4) 0.6008(3) 0.7371(3) 0.0305(10) Uani 1 1 d . . .
H38A H 0.8814 0.5641 0.7142 0.037 Uiso 1 1 calc R . .
C39 C 0.8052(4) 0.5929(3) 0.8110(3) 0.0360(11) Uani 1 1 d . . .
H39A H 0.8367 0.5523 0.8392 0.043 Uiso 1 1 calc R . .
C40 C 0.7323(4) 0.6439(3) 0.8434(3) 0.0356(11) Uani 1 1 d . . .
H40A H 0.7124 0.6378 0.8931 0.043 Uiso 1 1 calc R . .
C41 C 0.6885(4) 0.7040(3) 0.8031(3) 0.0292(9) Uani 1 1 d . . .
H41A H 0.6383 0.7390 0.8255 0.035 Uiso 1 1 calc R . .
C42 C 0.7168(3) 0.7142(3) 0.7297(3) 0.0224(8) Uani 1 1 d . . .
C43 C 0.5307(3) 0.7415(3) 0.5823(3) 0.0238(9) Uani 1 1 d . . .
C44 C 0.4896(4) 0.6448(3) 0.5362(3) 0.0313(10) Uani 1 1 d . . .
H44A H 0.5300 0.6052 0.5610 0.038 Uiso 1 1 calc R . .
C45 C 0.3891(4) 0.6057(4) 0.4535(4) 0.0387(11) Uani 1 1 d . . .
H45A H 0.3618 0.5393 0.4211 0.046 Uiso 1 1 calc R . .
C46 C 0.3291(4) 0.6629(4) 0.4185(4) 0.0412(13) Uani 1 1 d . . .
H46A H 0.2601 0.6357 0.3624 0.049 Uiso 1 1 calc R . .
C47 C 0.3685(4) 0.7593(4) 0.4646(4) 0.0370(11) Uani 1 1 d . . .
H47A H 0.3266 0.7985 0.4404 0.044 Uiso 1 1 calc R . .
C48 C 0.4693(3) 0.7989(3) 0.5461(3) 0.0287(9) Uani 1 1 d . . .
H48A H 0.4967 0.8654 0.5776 0.034 Uiso 1 1 calc R . .
C49 C 0.6219(3) 0.8813(3) 0.7751(3) 0.0237(8) Uani 1 1 d . . .
C50 C 0.5185(3) 0.8559(3) 0.7812(3) 0.0283(9) Uani 1 1 d . . .
H50A H 0.4715 0.7946 0.7396 0.034 Uiso 1 1 calc R . .
C51 C 0.4835(4) 0.9189(4) 0.8473(3) 0.0335(11) Uani 1 1 d . . .
H51A H 0.4131 0.9007 0.8511 0.040 Uiso 1 1 calc R . .
C52 C 0.5505(4) 1.0079(4) 0.9074(3) 0.0347(11) Uani 1 1 d . . .
H52A H 0.5261 1.0513 0.9524 0.042 Uiso 1 1 calc R . .
C53 C 0.6537(4) 1.0342(3) 0.9025(3) 0.0319(10) Uani 1 1 d . . .
H53A H 0.6999 1.0958 0.9441 0.038 Uiso 1 1 calc R . .
C54 C 0.6899(3) 0.9710(3) 0.8371(3) 0.0241(8) Uani 1 1 d . . .
H54A H 0.7612 0.9891 0.8346 0.029 Uiso 1 1 calc R . .
C55 C 0.3135(6) 0.7523(5) 0.2104(5) 0.077(2) Uani 1 1 d . . .
H55A H 0.3660 0.7580 0.2744 0.092 Uiso 1 1 calc R . .
H55B H 0.2930 0.8139 0.2194 0.092 Uiso 1 1 calc R . .
Cl2 Cl 0.18982(19) 0.66648(15) 0.16866(15) 0.0851(6) Uani 1 1 d . . .
Cl3 Cl 0.38408(18) 0.72619(16) 0.13077(15) 0.0871(6) Uani 1 1 d . . .
C56 C 0.7702(16) 0.3969(13) 0.2637(12) 0.080(5) Uani 0.626(16) 1 d P A 1
H56A H 0.7419 0.4401 0.3096 0.096 Uiso 0.626(16) 1 calc PR A 1
H56B H 0.8109 0.3583 0.2946 0.096 Uiso 0.626(16) 1 calc PR A 1
Cl4 Cl 0.8676(6) 0.4644(4) 0.2426(7) 0.116(2) Uani 0.626(16) 1 d P A 1
Cl5 Cl 0.6513(5) 0.3212(6) 0.1563(7) 0.115(3) Uani 0.626(16) 1 d P A 1
C57 C 0.712(2) 0.513(2) 0.034(2) 0.138(9) Uiso 0.50 1 d P B 1
H57A H 0.6626 0.4849 -0.0359 0.166 Uiso 0.50 1 calc PR B 1
H57B H 0.7170 0.4613 0.0559 0.166 Uiso 0.50 1 calc PR B 1
Cl6 Cl 0.6503(12) 0.5957(9) 0.0985(10) 0.234(5) Uiso 0.50 1 d P B 1
Cl7 Cl 0.8755(7) 0.5722(5) 0.0532(5) 0.145(2) Uiso 0.50 1 d P B 1
C56B C 0.696(3) 0.339(3) 0.217(2) 0.080(5) Uani 0.374(16) 1 d P A 2
H56C H 0.7272 0.2817 0.2134 0.096 Uiso 0.374(16) 1 calc PR A 2
H56D H 0.6589 0.3518 0.2642 0.096 Uiso 0.374(16) 1 calc PR A 2
Cl4B Cl 0.8180(16) 0.4462(10) 0.2568(10) 0.130(5) Uani 0.374(16) 1 d P A 2
Cl5B Cl 0.618(2) 0.3250(18) 0.1251(15) 0.240(12) Uani 0.374(16) 1 d P A 2
C57B C 0.6994(11) 0.5733(16) 0.0693(16) 0.090(5) Uiso 0.50 1 d PD C 2
H57C H 0.7242 0.6313 0.1302 0.108 Uiso 0.50 1 calc PR C 2
H57D H 0.6896 0.5210 0.0884 0.108 Uiso 0.50 1 calc PR C 2
Cl6B Cl 0.5809(13) 0.5751(11) 0.0171(12) 0.290(7) Uiso 0.50 1 d PD C 2
Cl7B Cl 0.7988(8) 0.5669(6) 0.0516(6) 0.155(3) Uiso 0.50 1 d PD C 2

loop_
_atom_site_aniso_label
_atom_site_aniso_U_11
_atom_site_aniso_U_22
_atom_site_aniso_U_33
_atom_site_aniso_U_23
_atom_site_aniso_U_13
_atom_site_aniso_U_12
Au1 0.01818(7) 0.02194(9) 0.02139(9) 0.01072(7) 0.00823(6) 0.00575(6)
Cl1 0.0326(5) 0.0304(6) 0.0418(7) 0.0209(5) 0.0196(5) 0.0152(4)
Ge1 0.02280(19) 0.0194(2) 0.0238(2) 0.00934(18) 0.00974(17) 0.00497(16)
F1 0.0409(14) 0.0220(13) 0.0407(16) 0.0123(12) 0.0180(12) 0.0093(11)
P1 0.0167(4) 0.0209(5) 0.0168(5) 0.0074(4) 0.0058(4) 0.0051(4)
C1 0.0217(17) 0.026(2) 0.024(2) 0.0145(18) 0.0085(16) 0.0088(16)
C2 0.031(2) 0.027(2) 0.028(2) 0.0099(19) 0.0137(18) 0.0102(18)
C3 0.032(2) 0.037(3) 0.034(3) 0.014(2) 0.020(2) 0.015(2)
C4 0.0235(19) 0.045(3) 0.036(3) 0.019(2) 0.0164(19) 0.0113(19)
C5 0.0180(17) 0.029(2) 0.031(2) 0.0117(19) 0.0084(17) 0.0038(16)
C6 0.0207(17) 0.027(2) 0.022(2) 0.0132(18) 0.0083(16) 0.0092(16)
C7 0.0192(17) 0.024(2) 0.019(2) 0.0095(17) 0.0066(15) 0.0035(15)
C8 0.034(2) 0.039(3) 0.030(3) 0.019(2) 0.014(2) 0.016(2)
C9 0.046(3) 0.042(3) 0.031(3) 0.021(2) 0.009(2) 0.019(2)
C10 0.042(3) 0.047(3) 0.029(3) 0.025(2) 0.007(2) 0.005(2)
C11 0.046(3) 0.061(4) 0.036(3) 0.028(3) 0.025(2) 0.020(3)
C12 0.036(2) 0.040(3) 0.028(2) 0.018(2) 0.016(2) 0.017(2)
C13 0.0196(17) 0.023(2) 0.020(2) 0.0073(17) 0.0078(15) 0.0054(15)
C14 0.0269(19) 0.027(2) 0.027(2) 0.0121(19) 0.0084(18) 0.0059(17)
C15 0.0242(19) 0.029(2) 0.025(2) 0.0059(19) 0.0032(17) -0.0017(17)
C16 0.035(2) 0.026(2) 0.030(3) 0.005(2) 0.013(2) -0.0010(19)
C17 0.036(2) 0.029(2) 0.032(3) 0.014(2) 0.015(2) 0.0062(19)
C18 0.0252(18) 0.029(2) 0.021(2) 0.0103(18) 0.0094(17) 0.0055(17)
P2 0.0201(4) 0.0221(5) 0.0188(5) 0.0098(4) 0.0078(4) 0.0061(4)
C19 0.0222(18) 0.022(2) 0.022(2) 0.0042(17) 0.0099(16) 0.0004(16)
C20 0.036(2) 0.027(2) 0.030(3) 0.009(2) 0.012(2) -0.0051(19)
C21 0.037(2) 0.031(3) 0.037(3) 0.005(2) 0.007(2) -0.009(2)
C22 0.034(2) 0.047(3) 0.026(3) 0.004(2) -0.002(2) -0.006(2)
C23 0.030(2) 0.038(3) 0.024(2) 0.009(2) 0.0015(18) 0.004(2)
C24 0.0221(18) 0.026(2) 0.019(2) 0.0058(18) 0.0090(16) 0.0031(16)
C25 0.0223(18) 0.030(2) 0.022(2) 0.0143(19) 0.0097(16) 0.0109(16)
C26 0.027(2) 0.032(2) 0.033(3) 0.013(2) 0.0144(19) 0.0104(18)
C27 0.043(2) 0.041(3) 0.034(3) 0.017(2) 0.022(2) 0.020(2)
C28 0.029(2) 0.054(3) 0.041(3) 0.030(3) 0.021(2) 0.017(2)
C29 0.027(2) 0.042(3) 0.045(3) 0.023(2) 0.016(2) 0.005(2)
C30 0.028(2) 0.027(2) 0.030(2) 0.010(2) 0.0125(18) 0.0051(17)
C31 0.0245(18) 0.023(2) 0.020(2) 0.0099(17) 0.0076(16) 0.0071(16)
C32 0.035(2) 0.034(2) 0.023(2) 0.015(2) 0.0124(18) 0.0119(19)
C33 0.051(3) 0.048(3) 0.034(3) 0.028(3) 0.021(2) 0.024(2)
C34 0.048(3) 0.041(3) 0.031(3) 0.021(2) 0.012(2) 0.025(2)
C35 0.036(2) 0.046(3) 0.032(3) 0.018(2) 0.015(2) 0.023(2)
C36 0.0268(19) 0.039(3) 0.025(2) 0.016(2) 0.0117(18) 0.0159(19)
P3 0.0171(4) 0.0229(5) 0.0208(5) 0.0102(4) 0.0076(4) 0.0033(4)
C37 0.0199(17) 0.021(2) 0.022(2) 0.0108(17) 0.0040(16) 0.0007(15)
C38 0.030(2) 0.027(2) 0.036(3) 0.017(2) 0.0099(19) 0.0089(18)
C39 0.047(3) 0.032(3) 0.032(3) 0.022(2) 0.010(2) 0.008(2)
C40 0.047(3) 0.035(3) 0.032(3) 0.021(2) 0.018(2) 0.005(2)
C41 0.032(2) 0.031(2) 0.028(2) 0.015(2) 0.0135(19) 0.0029(18)
C42 0.0202(17) 0.023(2) 0.022(2) 0.0100(17) 0.0057(16) 0.0009(15)
C43 0.0184(17) 0.030(2) 0.023(2) 0.0097(18) 0.0106(16) 0.0013(16)
C44 0.029(2) 0.032(3) 0.032(3) 0.016(2) 0.0096(19) 0.0016(18)
C45 0.033(2) 0.040(3) 0.029(3) 0.009(2) 0.005(2) -0.009(2)
C46 0.023(2) 0.065(4) 0.024(3) 0.016(3) 0.0019(18) -0.003(2)
C47 0.025(2) 0.056(3) 0.035(3) 0.025(3) 0.011(2) 0.014(2)
C48 0.0251(19) 0.037(3) 0.027(2) 0.014(2) 0.0126(18) 0.0089(18)
C49 0.0222(18) 0.031(2) 0.022(2) 0.0129(18) 0.0100(16) 0.0069(17)
C50 0.0241(19) 0.039(3) 0.025(2) 0.016(2) 0.0103(17) 0.0070(18)
C51 0.025(2) 0.054(3) 0.028(3) 0.022(2) 0.0127(19) 0.013(2)
C52 0.040(2) 0.047(3) 0.025(2) 0.016(2) 0.018(2) 0.023(2)
C53 0.042(2) 0.030(2) 0.022(2) 0.012(2) 0.0083(19) 0.010(2)
C54 0.0238(18) 0.030(2) 0.023(2) 0.0157(19) 0.0094(17) 0.0096(17)
C55 0.078(5) 0.065(5) 0.066(5) 0.010(4) 0.020(4) 0.026(4)
Cl2 0.1039(14) 0.0723(13) 0.0721(13) 0.0353(11) 0.0203(11) 0.0192(11)
Cl3 0.0975(14) 0.0883(15) 0.0665(13) 0.0224(11) 0.0296(11) 0.0347(12)
C56 0.111(13) 0.085(12) 0.067(10) 0.038(9) 0.049(9) 0.062(10)
Cl4 0.119(4) 0.066(3) 0.156(6) 0.031(3) 0.062(3) 0.031(3)
Cl5 0.102(4) 0.126(5) 0.164(9) 0.088(6) 0.070(5) 0.061(4)
C56B 0.111(13) 0.085(12) 0.067(10) 0.038(9) 0.049(9) 0.062(10)
Cl4B 0.168(14) 0.111(9) 0.140(8) 0.052(7) 0.089(9) 0.057(10)
Cl5B 0.36(3) 0.34(2) 0.169(14) 0.184(15) 0.165(17) 0.24(2)

loop_
_atom_type_symbol
_atom_type_description
_atom_type_scat_dispersion_real
_atom_type_scat_dispersion_imag
_atom_type_scat_source
C C 0.0033 0.0016 'International Tables Vol C Tables 4.2.6.8 and 6.1.1.4'
H H 0.0000 0.0000 'International Tables Vol C Tables 4.2.6.8 and 6.1.1.4'
F F 0.0171 0.0103 'International Tables Vol C Tables 4.2.6.8 and 6.1.1.4'
P P 0.1023 0.0942 'International Tables Vol C Tables 4.2.6.8 and 6.1.1.4'
Cl Cl 0.1484 0.1585 'International Tables Vol C Tables 4.2.6.8 and 6.1.1.4'
Ge Ge 0.1547 1.8001 'International Tables Vol C Tables 4.2.6.8 and 6.1.1.4'
Au Au -2.0133 8.8022 'International Tables Vol C Tables 4.2.6.8 and 6.1.1.4'

loop_
_geom_angle_atom_site_label_1
_geom_angle_atom_site_label_2
_geom_angle_atom_site_label_3
_geom_angle
P1 Au1 P3 114.85(3)
P1 Au1 P2 114.80(3)
P3 Au1 P2 115.87(4)
P1 Au1 Cl1 108.84(4)
P3 Au1 Cl1 100.05(3)
P2 Au1 Cl1 99.74(4)
P1 Au1 Ge1 76.70(3)
P3 Au1 Ge1 78.49(3)
P2 Au1 Ge1 76.15(3)
Cl1 Au1 Ge1 174.26(3)
F1 Ge1 C1 95.22(14)
F1 Ge1 C19 95.24(15)
C1 Ge1 C19 117.13(16)
F1 Ge1 C37 94.80(15)
C1 Ge1 C37 123.26(16)
C19 Ge1 C37 117.28(15)
F1 Ge1 Au1 178.85(9)
C1 Ge1 Au1 83.81(12)
C19 Ge1 Au1 85.76(12)
C37 Ge1 Au1 85.23(12)
C6 P1 C13 106.14(18)
C6 P1 C7 103.78(18)
C13 P1 C7 102.55(19)
C6 P1 Au1 104.89(13)
C13 P1 Au1 119.28(13)
C7 P1 Au1 118.65(12)
C2 C1 C6 118.8(3)
C2 C1 Ge1 113.8(3)
C6 C1 Ge1 127.3(3)
C3 C2 C1 120.9(4)
C3 C2 H2A 119.6
C1 C2 H2A 119.6
C4 C3 C2 119.9(4)
C4 C3 H3A 120.0
C2 C3 H3A 120.0
C3 C4 C5 120.6(4)
C3 C4 H4A 119.7
C5 C4 H4A 119.7
C4 C5 C6 119.9(4)
C4 C5 H5A 120.0
C6 C5 H5A 120.0
C5 C6 C1 119.8(4)
C5 C6 P1 121.1(3)
C1 C6 P1 119.1(3)
C8 C7 C12 118.3(4)
C8 C7 P1 123.3(3)
C12 C7 P1 118.4(3)
C7 C8 C9 120.9(4)
C7 C8 H8A 119.6
C9 C8 H8A 119.6
C10 C9 C8 119.9(4)
C10 C9 H9A 120.1
C8 C9 H9A 120.1
C11 C10 C9 119.7(4)
C11 C10 H10A 120.2
C9 C10 H10A 120.2
C10 C11 C12 120.9(4)
C10 C11 H11A 119.6
C12 C11 H11A 119.6
C11 C12 C7 120.4(4)
C11 C12 H12A 119.8
C7 C12 H12A 119.8
C14 C13 C18 119.4(4)
C14 C13 P1 121.7(3)
C18 C13 P1 118.9(3)
C13 C14 C15 120.3(4)
C13 C14 H14A 119.8
C15 C14 H14A 119.8
C16 C15 C14 119.9(4)
C16 C15 H15A 120.0
C14 C15 H15A 120.0
C17 C16 C15 120.4(4)
C17 C16 H16A 119.8
C15 C16 H16A 119.8
C16 C17 C18 120.4(4)
C16 C17 H17A 119.8
C18 C17 H17A 119.8
C17 C18 C13 119.6(4)
C17 C18 H18A 120.2
C13 C18 H18A 120.2
C31 P2 C24 103.65(19)
C31 P2 C25 102.18(18)
C24 P2 C25 103.69(19)
C31 P2 Au1 116.45(13)
C24 P2 Au1 107.52(13)
C25 P2 Au1 121.39(14)
C24 C19 C20 118.6(4)
C24 C19 Ge1 126.8(3)
C20 C19 Ge1 114.6(3)
C21 C20 C19 120.9(5)
C21 C20 H20A 119.6
C19 C20 H20A 119.6
C22 C21 C20 120.2(4)
C22 C21 H21A 119.9
C20 C21 H21A 119.9
C21 C22 C23 120.2(5)
C21 C22 H22A 119.9
C23 C22 H22A 119.9
C22 C23 C24 120.2(5)
C22 C23 H23A 119.9
C24 C23 H23A 119.9
C19 C24 C23 120.0(4)
C19 C24 P2 119.0(3)
C23 C24 P2 121.0(3)
C30 C25 C26 119.3(4)
C30 C25 P2 118.4(3)
C26 C25 P2 122.2(3)
C25 C26 C27 119.9(4)
C25 C26 H26A 120.0
C27 C26 H26A 120.0
C28 C27 C26 120.5(5)
C28 C27 H27A 119.8
C26 C27 H27A 119.8
C27 C28 C29 120.2(4)
C27 C28 H28A 119.9
C29 C28 H28A 119.9
C28 C29 C30 119.6(4)
C28 C29 H29A 120.2
C30 C29 H29A 120.2
C25 C30 C29 120.4(4)
C25 C30 H30A 119.8
C29 C30 H30A 119.8
C32 C31 C36 119.4(4)
C32 C31 P2 123.3(3)
C36 C31 P2 117.3(3)
C33 C32 C31 120.4(4)
C33 C32 H32A 119.8
C31 C32 H32A 119.8
C34 C33 C32 119.9(4)
C34 C33 H33A 120.1
C32 C33 H33A 120.1
C33 C34 C35 120.2(4)
C33 C34 H34A 119.9
C35 C34 H34A 119.9
C36 C35 C34 119.9(4)
C36 C35 H35A 120.0
C34 C35 H35A 120.0
C35 C36 C31 120.2(4)
C35 C36 H36A 119.9
C31 C36 H36A 119.9
C43 P3 C49 101.45(18)
C43 P3 C42 106.72(19)
C49 P3 C42 105.87(19)
C43 P3 Au1 115.57(13)
C49 P3 Au1 117.67(14)
C42 P3 Au1 108.64(12)
C38 C37 C42 118.7(4)
C38 C37 Ge1 113.6(3)
C42 C37 Ge1 127.6(3)
C39 C38 C37 121.2(4)
C39 C38 H38A 119.4
C37 C38 H38A 119.4
C40 C39 C38 120.1(4)
C40 C39 H39A 120.0
C38 C39 H39A 120.0
C39 C40 C41 119.5(4)
C39 C40 H40A 120.2
C41 C40 H40A 120.2
C40 C41 C42 121.2(4)
C40 C41 H41A 119.4
C42 C41 H41A 119.4
C37 C42 C41 119.2(4)
C37 C42 P3 120.4(3)
C41 C42 P3 120.2(3)
C44 C43 C48 119.4(4)
C44 C43 P3 124.4(3)
C48 C43 P3 116.1(3)
C43 C44 C45 119.8(4)
C43 C44 H44A 120.1
C45 C44 H44A 120.1
C46 C45 C44 120.3(5)
C46 C45 H45A 119.8
C44 C45 H45A 119.8
C45 C46 C47 120.3(4)
C45 C46 H46A 119.9
C47 C46 H46A 119.9
C46 C47 C48 120.0(5)
C46 C47 H47A 120.0
C48 C47 H47A 120.0
C47 C48 C43 120.2(4)
C47 C48 H48A 119.9
C43 C48 H48A 119.9
C54 C49 C50 118.9(4)
C54 C49 P3 119.4(3)
C50 C49 P3 121.6(3)
C51 C50 C49 120.7(4)
C51 C50 H50A 119.6
C49 C50 H50A 119.6
C52 C51 C50 120.1(4)
C52 C51 H51A 120.0
C50 C51 H51A 120.0
C51 C52 C53 120.0(4)
C51 C52 H52A 120.0
C53 C52 H52A 120.0
C52 C53 C54 120.3(4)
C52 C53 H53A 119.9
C54 C53 H53A 119.9
C53 C54 C49 120.1(4)
C53 C54 H54A 120.0
C49 C54 H54A 120.0
Cl2 C55 Cl3 112.5(4)
Cl2 C55 H55A 109.1
Cl3 C55 H55A 109.1
Cl2 C55 H55B 109.1
Cl3 C55 H55B 109.1
H55A C55 H55B 107.8
Cl4 C56 Cl5 113.4(9)
Cl4 C56 H56A 108.9
Cl5 C56 H56A 108.9
Cl4 C56 H56B 108.9
Cl5 C56 H56B 108.9
H56A C56 H56B 107.7
Cl6 C57 Cl7 112.4(15)
Cl6 C57 H57A 109.1
Cl7 C57 H57A 109.1
Cl6 C57 H57B 109.1
Cl7 C57 H57B 109.1
H57A C57 H57B 107.9
Cl5B C56B Cl4B 106(2)
Cl5B C56B H56C 110.6
Cl4B C56B H56C 110.6
Cl5B C56B H56D 110.6
Cl4B C56B H56D 110.6
H56C C56B H56D 108.7
Cl7B C57B Cl6B 137.3(19)
Cl7B C57B H57C 102.8
Cl6B C57B H57C 102.8
Cl7B C57B H57D 102.8
Cl6B C57B H57D 102.8
H57C C57B H57D 105.0

loop_
_geom_bond_atom_site_label_1
_geom_bond_atom_site_label_2
_geom_bond_distance
Au1 P1 2.3672(10)
Au1 P3 2.3710(9)
Au1 P2 2.3831(10)
Au1 Cl1 2.6334(11)
Au1 Ge1 3.1479(5)
Ge1 F1 1.789(3)
Ge1 C1 1.964(4)
Ge1 C19 1.968(4)
Ge1 C37 1.977(4)
P1 C6 1.820(4)
P1 C13 1.821(4)
P1 C7 1.824(4)
C1 C2 1.397(6)
C1 C6 1.402(6)
C2 C3 1.392(6)
C2 H2A 0.9500
C3 C4 1.368(7)
C3 H3A 0.9500
C4 C5 1.393(6)
C4 H4A 0.9500
C5 C6 1.399(5)
C5 H5A 0.9500
C7 C8 1.377(6)
C7 C12 1.395(6)
C8 C9 1.394(6)
C8 H8A 0.9500
C9 C10 1.373(7)
C9 H9A 0.9500
C10 C11 1.367(7)
C10 H10A 0.9500
C11 C12 1.377(6)
C11 H11A 0.9500
C12 H12A 0.9500
C13 C14 1.391(6)
C13 C18 1.397(6)
C14 C15 1.391(6)
C14 H14A 0.9500
C15 C16 1.377(7)
C15 H15A 0.9500
C16 C17 1.377(7)
C16 H16A 0.9500
C17 C18 1.394(6)
C17 H17A 0.9500
C18 H18A 0.9500
P2 C31 1.816(4)
P2 C24 1.823(4)
P2 C25 1.828(4)
C19 C24 1.399(6)
C19 C20 1.403(6)
C20 C21 1.385(7)
C20 H20A 0.9500
C21 C22 1.373(8)
C21 H21A 0.9500
C22 C23 1.389(7)
C22 H22A 0.9500
C23 C24 1.399(6)
C23 H23A 0.9500
C25 C30 1.383(6)
C25 C26 1.388(6)
C26 C27 1.388(6)
C26 H26A 0.9500
C27 C28 1.373(7)
C27 H27A 0.9500
C28 C29 1.377(7)
C28 H28A 0.9500
C29 C30 1.395(6)
C29 H29A 0.9500
C30 H30A 0.9500
C31 C32 1.391(6)
C31 C36 1.394(5)
C32 C33 1.386(6)
C32 H32A 0.9500
C33 C34 1.385(7)
C33 H33A 0.9500
C34 C35 1.387(7)
C34 H34A 0.9500
C35 C36 1.385(6)
C35 H35A 0.9500
C36 H36A 0.9500
P3 C43 1.826(4)
P3 C49 1.826(4)
P3 C42 1.828(4)
C37 C38 1.393(6)
C37 C42 1.404(6)
C38 C39 1.392(6)
C38 H38A 0.9500
C39 C40 1.379(7)
C39 H39A 0.9500
C40 C41 1.381(6)
C40 H40A 0.9500
C41 C42 1.404(6)
C41 H41A 0.9500
C43 C44 1.385(6)
C43 C48 1.397(6)
C44 C45 1.391(6)
C44 H44A 0.9500
C45 C46 1.376(7)
C45 H45A 0.9500
C46 C47 1.378(8)
C46 H46A 0.9500
C47 C48 1.385(6)
C47 H47A 0.9500
C48 H48A 0.9500
C49 C54 1.390(6)
C49 C50 1.395(5)
C50 C51 1.384(6)
C50 H50A 0.9500
C51 C52 1.374(7)
C51 H51A 0.9500
C52 C53 1.386(6)
C52 H52A 0.9500
C53 C54 1.389(6)
C53 H53A 0.9500
C54 H54A 0.9500
C55 Cl2 1.750(8)
C55 Cl3 1.750(7)
C55 H55A 0.9900
C55 H55B 0.9900
C56 Cl4 1.77(2)
C56 Cl5 1.78(2)
C56 H56A 0.9900
C56 H56B 0.9900
C57 Cl6 1.76(3)
C57 Cl7 2.09(2)
C57 H57A 0.9900
C57 H57B 0.9900
C56B Cl5B 1.41(3)
C56B Cl4B 1.96(4)
C56B H56C 0.9900
C56B H56D 0.9900
C57B Cl7B 1.392(14)
C57B Cl6B 1.473(15)
C57B H57C 0.9900
C57B H57D 0.9900

loop_
_geom_torsion_atom_site_label_1
_geom_torsion_atom_site_label_2
_geom_torsion_atom_site_label_3
_geom_torsion_atom_site_label_4
_geom_torsion
P1 Au1 Ge1 F1 -5(4)
P3 Au1 Ge1 F1 -125(4)
P2 Au1 Ge1 F1 115(4)
Cl1 Au1 Ge1 F1 160(4)
P1 Au1 Ge1 C1 -38.06(12)
P3 Au1 Ge1 C1 -157.33(12)
P2 Au1 Ge1 C1 82.08(12)
Cl1 Au1 Ge1 C1 126.8(3)
P1 Au1 Ge1 C19 -155.96(11)
P3 Au1 Ge1 C19 84.77(11)
P2 Au1 Ge1 C19 -35.82(11)
Cl1 Au1 Ge1 C19 8.9(3)
P1 Au1 Ge1 C37 86.17(11)
P3 Au1 Ge1 C37 -33.09(11)
P2 Au1 Ge1 C37 -153.68(11)
Cl1 Au1 Ge1 C37 -108.9(3)
P3 Au1 P1 C6 114.25(14)
P2 Au1 P1 C6 -23.81(14)
Cl1 Au1 P1 C6 -134.58(14)
Ge1 Au1 P1 C6 43.84(14)
P3 Au1 P1 C13 -127.14(15)
P2 Au1 P1 C13 94.80(15)
Cl1 Au1 P1 C13 -15.97(15)
Ge1 Au1 P1 C13 162.45(15)
P3 Au1 P1 C7 -0.97(16)
P2 Au1 P1 C7 -139.03(16)
Cl1 Au1 P1 C7 110.20(16)
Ge1 Au1 P1 C7 -71.38(16)
F1 Ge1 C1 C2 33.8(3)
C19 Ge1 C1 C2 -64.8(4)
C37 Ge1 C1 C2 133.1(3)
Au1 Ge1 C1 C2 -146.8(3)
F1 Ge1 C1 C6 -149.1(4)
C19 Ge1 C1 C6 112.3(4)
C37 Ge1 C1 C6 -49.9(4)
Au1 Ge1 C1 C6 30.2(4)
C6 C1 C2 C3 -1.7(6)
Ge1 C1 C2 C3 175.6(3)
C1 C2 C3 C4 1.2(7)
C2 C3 C4 C5 1.2(7)
C3 C4 C5 C6 -3.0(7)
C4 C5 C6 C1 2.5(6)
C4 C5 C6 P1 -175.3(3)
C2 C1 C6 C5 -0.2(6)
Ge1 C1 C6 C5 -177.1(3)
C2 C1 C6 P1 177.7(3)
Ge1 C1 C6 P1 0.8(5)
C13 P1 C6 C5 5.7(4)
C7 P1 C6 C5 -102.0(4)
Au1 P1 C6 C5 132.9(3)
C13 P1 C6 C1 -172.1(3)
C7 P1 C6 C1 80.2(3)
Au1 P1 C6 C1 -44.9(3)
C6 P1 C7 C8 12.9(4)
C13 P1 C7 C8 -97.5(4)
Au1 P1 C7 C8 128.7(3)
C6 P1 C7 C12 -168.1(3)
C13 P1 C7 C12 81.6(4)
Au1 P1 C7 C12 -52.2(4)
C12 C7 C8 C9 -0.4(7)
P1 C7 C8 C9 178.6(4)
C7 C8 C9 C10 -0.5(8)
C8 C9 C10 C11 1.0(8)
C9 C10 C11 C12 -0.6(8)
C10 C11 C12 C7 -0.4(8)
C8 C7 C12 C11 0.9(7)
P1 C7 C12 C11 -178.2(4)
C6 P1 C13 C14 -78.8(4)
C7 P1 C13 C14 29.7(4)
Au1 P1 C13 C14 163.2(3)
C6 P1 C13 C18 103.1(3)
C7 P1 C13 C18 -148.4(3)
Au1 P1 C13 C18 -14.9(4)
C18 C13 C14 C15 -0.3(6)
P1 C13 C14 C15 -178.4(3)
C13 C14 C15 C16 0.1(6)
C14 C15 C16 C17 0.3(7)
C15 C16 C17 C18 -0.7(7)
C16 C17 C18 C13 0.5(6)
C14 C13 C18 C17 0.0(6)
P1 C13 C18 C17 178.1(3)
P1 Au1 P2 C31 -134.97(14)
P3 Au1 P2 C31 87.41(15)
Cl1 Au1 P2 C31 -18.85(15)
Ge1 Au1 P2 C31 157.05(15)
P1 Au1 P2 C24 109.35(14)
P3 Au1 P2 C24 -28.27(14)
Cl1 Au1 P2 C24 -134.53(14)
Ge1 Au1 P2 C24 41.37(13)
P1 Au1 P2 C25 -9.55(17)
P3 Au1 P2 C25 -147.17(17)
Cl1 Au1 P2 C25 106.57(17)
Ge1 Au1 P2 C25 -77.53(17)
F1 Ge1 C19 C24 -149.9(3)
C1 Ge1 C19 C24 -51.3(4)
C37 Ge1 C19 C24 111.9(3)
Au1 Ge1 C19 C24 29.5(3)
F1 Ge1 C19 C20 28.7(3)
C1 Ge1 C19 C20 127.3(3)
C37 Ge1 C19 C20 -69.4(3)
Au1 Ge1 C19 C20 -151.8(3)
C24 C19 C20 C21 -2.6(6)
Ge1 C19 C20 C21 178.6(4)
C19 C20 C21 C22 1.7(7)
C20 C21 C22 C23 0.1(8)
C21 C22 C23 C24 -1.0(7)
C20 C19 C24 C23 1.7(6)
Ge1 C19 C24 C23 -179.6(3)
C20 C19 C24 P2 -179.3(3)
Ge1 C19 C24 P2 -0.7(5)
C22 C23 C24 C19 0.0(6)
C22 C23 C24 P2 -178.9(4)
C31 P2 C24 C19 -165.5(3)
C25 P2 C24 C19 88.1(3)
Au1 P2 C24 C19 -41.6(3)
C31 P2 C24 C23 13.4(4)
C25 P2 C24 C23 -93.0(4)
Au1 P2 C24 C23 137.3(3)
C31 P2 C25 C30 81.6(4)
C24 P2 C25 C30 -170.9(3)
Au1 P2 C25 C30 -50.1(4)
C31 P2 C25 C26 -93.3(4)
C24 P2 C25 C26 14.2(4)
Au1 P2 C25 C26 135.0(3)
C30 C25 C26 C27 -2.2(7)
P2 C25 C26 C27 172.7(3)
C25 C26 C27 C28 -1.1(7)
C26 C27 C28 C29 2.4(7)
C27 C28 C29 C30 -0.4(7)
C26 C25 C30 C29 4.1(7)
P2 C25 C30 C29 -170.9(4)
C28 C29 C30 C25 -2.8(7)
C24 P2 C31 C32 -96.9(4)
C25 P2 C31 C32 10.7(4)
Au1 P2 C31 C32 145.3(3)
C24 P2 C31 C36 79.7(4)
C25 P2 C31 C36 -172.8(3)
Au1 P2 C31 C36 -38.2(4)
C36 C31 C32 C33 -0.7(7)
P2 C31 C32 C33 175.8(4)
C31 C32 C33 C34 -1.1(8)
C32 C33 C34 C35 0.9(8)
C33 C34 C35 C36 1.0(8)
C34 C35 C36 C31 -2.8(8)
C32 C31 C36 C35 2.6(7)
P2 C31 C36 C35 -174.0(4)
P1 Au1 P3 C43 -153.40(16)
P2 Au1 P3 C43 -15.81(16)
Cl1 Au1 P3 C43 90.27(16)
Ge1 Au1 P3 C43 -84.07(16)
P1 Au1 P3 C49 86.65(15)
P2 Au1 P3 C49 -135.76(15)
Cl1 Au1 P3 C49 -29.68(15)
Ge1 Au1 P3 C49 155.98(15)
P1 Au1 P3 C42 -33.53(15)
P2 Au1 P3 C42 104.07(15)
Cl1 Au1 P3 C42 -149.86(15)
Ge1 Au1 P3 C42 35.80(14)
F1 Ge1 C37 C38 27.0(3)
C1 Ge1 C37 C38 -72.5(4)
C19 Ge1 C37 C38 125.4(3)
Au1 Ge1 C37 C38 -151.9(3)
F1 Ge1 C37 C42 -149.8(4)
C1 Ge1 C37 C42 110.8(4)
C19 Ge1 C37 C42 -51.3(4)
Au1 Ge1 C37 C42 31.4(3)
C42 C37 C38 C39 -0.9(6)
Ge1 C37 C38 C39 -177.9(4)
C37 C38 C39 C40 1.6(7)
C38 C39 C40 C41 -1.1(7)
C39 C40 C41 C42 0.0(7)
C38 C37 C42 C41 -0.3(6)
Ge1 C37 C42 C41 176.3(3)
C38 C37 C42 P3 175.3(3)
Ge1 C37 C42 P3 -8.1(5)
C40 C41 C42 C37 0.7(6)
C40 C41 C42 P3 -174.9(4)
C43 P3 C42 C37 93.0(3)
C49 P3 C42 C37 -159.5(3)
Au1 P3 C42 C37 -32.2(4)
C43 P3 C42 C41 -91.4(4)
C49 P3 C42 C41 16.1(4)
Au1 P3 C42 C41 143.3(3)
C49 P3 C43 C44 -124.0(4)
C42 P3 C43 C44 -13.3(4)
Au1 P3 C43 C44 107.6(3)
C49 P3 C43 C48 60.1(3)
C42 P3 C43 C48 170.7(3)
Au1 P3 C43 C48 -68.3(3)
C48 C43 C44 C45 1.2(6)
P3 C43 C44 C45 -174.6(3)
C43 C44 C45 C46 -1.4(7)
C44 C45 C46 C47 0.6(7)
C45 C46 C47 C48 0.4(7)
C46 C47 C48 C43 -0.5(6)
C44 C43 C48 C47 -0.3(6)
P3 C43 C48 C47 175.8(3)
C43 P3 C49 C54 -142.9(3)
C42 P3 C49 C54 105.8(3)
Au1 P3 C49 C54 -15.8(4)
C43 P3 C49 C50 34.6(4)
C42 P3 C49 C50 -76.6(4)
Au1 P3 C49 C50 161.7(3)
C54 C49 C50 C51 0.4(6)
P3 C49 C50 C51 -177.1(3)
C49 C50 C51 C52 0.4(7)
C50 C51 C52 C53 -0.6(7)
C51 C52 C53 C54 -0.1(7)
C52 C53 C54 C49 0.9(6)
C50 C49 C54 C53 -1.0(6)
P3 C49 C54 C53 176.5(3)
